data_1538775
loop_
_publ_author_name
'Nowotny, H.'
'Bittner, H.'

_publ_section_title
;
 Die Kristallstruktur von Pd Zn
;
_journal_name_full
;
Monatshefte fuer Chemie und verwandte Teile anderer Wissenschaften (109,1978-)
;
_journal_page_first 679
_journal_page_last 680
_journal_volume 81
_journal_year 1950
_chemical_formula_sum 'Pd Zn'
_space_group_IT_number 123
_symmetry_space_group_name_Hall '-P 4 2'
_symmetry_space_group_name_H-M 'P 4/m m m'
_cell_angle_alpha 90
_cell_angle_beta 90
_cell_angle_gamma 90
_cell_formula_units_Z 2
_cell_length_a 4.1
_cell_length_b 4.1
_cell_length_c 3.346
_cell_volume 56.246
_citation_journal_id_ASTM MOCMB7
_cod_data_source_file Nowotny_MOCMB7_1950_1452.cif
_cod_data_source_block Pd1Zn1
_cod_original_cell_volume 56.24626
_cod_original_formula_sum 'Pd1 Zn1'
_cod_database_code 1538775

loop_
_symmetry_equiv_pos_as_xyz
x,y,z
-y,x,z
-x,-y,z
y,-x,z
x,-y,-z
y,x,-z
-x,y,-z
-y,-x,-z
-x,-y,-z
y,-x,-z
x,y,-z
-y,x,-z
-x,y,z
-y,-x,z
x,-y,z
y,x,z

loop_
_atom_site_label
_atom_site_type_symbol
_atom_site_fract_x
_atom_site_fract_y
_atom_site_fract_z
_atom_site_occupancy
_atom_site_U_iso_or_equiv
Zn1 Zn 0 0.5 0.5 1 0.0
Pd1 Pd 0 0 0 1 0.0
Pd2 Pd 0.5 0.5 0 1 0.0
